data_7239986
loop_
_publ_author_name
'Pham, Thuy Trang'
'Chen, Xi'
'S\"ohnel, Tilo'
'Yan, Ning'
'Sperry, Jonathan'

_publ_section_title
;
 Haber-independent, diversity-oriented synthesis of nitrogen compounds
 from biorenewable chitin
;
_journal_issue 6
_journal_name_full 'Green Chemistry'
_journal_page_first 1978
_journal_page_last 1984
_journal_paper_doi 10.1039/D0GC00208A
_journal_volume 22
_journal_year 2020
_chemical_formula_moiety '4(C15 H21 N O6)'
_chemical_formula_sum 'C60 H84 N4 O24'
_chemical_formula_weight 1245.31
_space_group_crystal_system monoclinic
_space_group_IT_number 14
_space_group_name_Hall '-P 2yn'
_space_group_name_H-M_alt 'P 1 21/n 1'
_atom_sites_solution_hydrogens geom
_audit_creation_date 2019-11-13
_audit_creation_method
;
Olex2 1.2
(compiled 2018.05.29 svn.r3510 for OlexSys, GUI svn.r5506)
;
_audit_update_record
;
2020-01-07 deposited with the CCDC.	2020-02-25 downloaded from the CCDC.
;
_cell_angle_alpha 90
_cell_angle_beta 115.7230(10)
_cell_angle_gamma 90
_cell_formula_units_Z 4
_cell_length_a 24.7484(3)
_cell_length_b 10.70600(10)
_cell_length_c 26.2577(3)
_cell_measurement_reflns_used 38480
_cell_measurement_temperature 103(2)
_cell_measurement_theta_max 74.1160
_cell_measurement_theta_min 3.2790
_cell_volume 6267.71(13)
_computing_cell_refinement 'CrysAlisPro 1.171.40.53 (Rigaku OD, 2019)'
_computing_data_collection 'CrysAlisPro 1.171.40.53 (Rigaku OD, 2019)'
_computing_data_reduction 'CrysAlisPro 1.171.40.53 (Rigaku OD, 2019)'
_computing_molecular_graphics 'Olex2 (Dolomanov et al., 2009)'
_computing_publication_material 'Olex2 (Dolomanov et al., 2009)'
_computing_structure_refinement 'ShelXL (Sheldrick, 2015)'
_computing_structure_solution 'SHELXT 2014/5 (Sheldrick, 2014)'
_diffrn_ambient_environment N~2~
_diffrn_ambient_temperature 103(2)
_diffrn_detector 'CCD plate'
_diffrn_detector_area_resol_mean 5.8140
_diffrn_detector_type 'Pilatus 200K'
_diffrn_measured_fraction_theta_full 0.998
_diffrn_measured_fraction_theta_max 0.998
_diffrn_measurement_details
;
List of Runs (angles in degrees, time in seconds):

  # Type    Start    End  Width  t~exp~   \w     \q     \k     \f   Frames
#--------------------------------------------------------------------------
  1  \w     23.00  51.00   0.50    2.00    --   47.48  75.00  -8.00   56
  2  \w     55.00  99.00   0.50    2.00    --   47.48  75.00  -8.00   88
  3  \w     76.00 177.00   0.50   15.00    --  101.53  75.00  -8.00  202
  4  \w    143.00 176.00   0.50   15.00    --  101.53  30.00  90.00   66
  5  \w    138.00 173.00   0.50   15.00    --  101.53  61.00  90.00   70
  6  \w    110.00 155.00   0.50   15.00    --  101.53  77.00 -30.00   90
  7  \w    114.00 175.00   0.50   15.00    --  101.53 111.00  30.00  122
  8  \w     94.00 165.00   0.50   15.00    --  101.53  45.00 150.00  142
  9  \w     95.00 174.00   0.50   15.00    --  101.53  45.00 120.00  158
 10  \w     85.00 131.00   0.50   15.00    --  101.53  61.00  90.00   92
 11  \w     80.00 177.00   0.50   15.00    --  101.53  77.00  30.00  194
 12  \w     83.00 175.00   0.50   15.00    --  101.53  61.00-120.00  184
 13  \w     81.00 133.00   0.50   15.00    --  101.53  61.00 -90.00  104
 14  \w     75.00 178.00   0.50   15.00    --  101.53  77.00 -60.00  206
 15  \w     82.00 137.00   0.50   15.00    --  101.53  30.00  90.00  110
 16  \w     73.00 128.00   0.50   15.00    --  101.53 -77.00 120.00  110
 17  \w     75.00 110.00   0.50   15.00    --  101.53 -94.00  60.00   70
 18  \w     52.00  89.00   0.50   15.00    --  101.53 -94.00 -60.00   74
 19  \w     48.00  74.00   0.50   15.00    --  101.53 -75.00-136.00   52
 20  \w     92.00 121.00   0.50   15.00    --  101.53 -75.00-136.00   58
 21  \w     31.00  73.00   0.50    2.00    --   47.48 -75.00-136.00   84
 22  \w     27.00  87.00   0.50    2.00    --   47.48  57.00  90.00  120
 23  \w     65.00 149.00   0.50   15.00    --  101.53 178.00 150.00  168
 24  \w    -23.00   3.00   0.50    2.00    --  -47.48  75.00  -8.00   52
 25  \w    -62.00 -35.00   0.50    2.00    --  -47.48  75.00  -8.00   54
 26  \w    -89.00 -64.00   0.50   15.00    --  -90.25  75.00  -8.00   50
 27  \w    -87.00 -24.00   0.50   15.00    --  -90.25 111.00-120.00  126
 28  \w   -122.00 -27.00   0.50    2.00    --  -47.48 -57.00-180.00  190
 29  \w    -96.00 -71.00   0.50    2.00    --  -47.48 -75.00-136.00   50
 30  \w   -123.00 -71.00   0.50    2.00    --  -47.48-125.00 -90.00  104
 31  \w   -123.00 -78.00   0.50    2.00    --  -47.48-125.00-180.00   90
 32  \w   -139.00-114.00   0.50   15.00    --  -90.25 -75.00-136.00   50
 33  \w    -28.00  25.00   0.50    2.00    --   47.48 -75.00-136.00  106
 34  \w     31.00  96.00   0.50    2.00    --   47.48-125.00-150.00  130
 35  \w     36.00  96.00   0.50   15.00    --  101.53 -94.00 -30.00  120
 36  \w     44.00  93.00   0.50    2.00    --   47.48-125.00  60.00   98
 37  \w     32.00 102.00   0.50   15.00    --  101.53 -94.00 150.00  140
 38  \w     26.00  52.00   0.50   15.00    --  101.53 -77.00 120.00   52
;
_diffrn_measurement_device 'four-circle diffractometer'
_diffrn_measurement_device_type 'XtaLAB Synergy, Dualflex, Pilatus 200K'
_diffrn_measurement_method '\w scans'
_diffrn_orient_matrix_type 'CrysAlisPro convention (1999,Acta A55,543-557)'
_diffrn_orient_matrix_UB_11 0.0493459000
_diffrn_orient_matrix_UB_12 -0.0357538000
_diffrn_orient_matrix_UB_13 0.0585710000
_diffrn_orient_matrix_UB_21 0.0374603000
_diffrn_orient_matrix_UB_22 0.1132969000
_diffrn_orient_matrix_UB_23 -0.0018790000
_diffrn_orient_matrix_UB_31 -0.0305351000
_diffrn_orient_matrix_UB_32 0.0812181000
_diffrn_orient_matrix_UB_33 0.0284324000
_diffrn_radiation_monochromator mirror
_diffrn_radiation_probe x-ray
_diffrn_radiation_type CuK\a
_diffrn_radiation_wavelength 1.54184
_diffrn_reflns_av_R_equivalents 0.0430
_diffrn_reflns_av_unetI/netI 0.0258
_diffrn_reflns_Laue_measured_fraction_full 0.998
_diffrn_reflns_Laue_measured_fraction_max 0.998
_diffrn_reflns_limit_h_max 29
_diffrn_reflns_limit_h_min -29
_diffrn_reflns_limit_k_max 12
_diffrn_reflns_limit_k_min -12
_diffrn_reflns_limit_l_max 31
_diffrn_reflns_limit_l_min -31
_diffrn_reflns_number 80297
_diffrn_reflns_point_group_measured_fraction_full 0.998
_diffrn_reflns_point_group_measured_fraction_max 0.998
_diffrn_reflns_theta_full 67.684
_diffrn_reflns_theta_max 67.738
_diffrn_reflns_theta_min 5.574
_diffrn_source 'micro-focus sealed X-ray tube'
_diffrn_source_type 'PhotonJet (Cu) X-ray Source'
_exptl_absorpt_coefficient_mu 0.858
_exptl_absorpt_correction_T_max 1.00000
_exptl_absorpt_correction_T_min 0.78823
_exptl_absorpt_correction_type multi-scan
_exptl_absorpt_process_details
;
CrysAlisPro 1.171.40.53 (Rigaku Oxford Diffraction, 2019)
Empirical absorption correction using spherical harmonics,
 implemented in SCALE3 ABSPACK scaling algorithm.
;
_exptl_crystal_density_diffrn 1.320
_exptl_crystal_description needle
_exptl_crystal_F_000 2656
_exptl_crystal_size_max 0.12
_exptl_crystal_size_mid 0.1
_exptl_crystal_size_min 0.05
_refine_diff_density_max 0.364
_refine_diff_density_min -0.217
_refine_diff_density_rms 0.050
_refine_ls_extinction_method none
_refine_ls_goodness_of_fit_ref 1.027
_refine_ls_hydrogen_treatment constr
_refine_ls_matrix_type full
_refine_ls_number_parameters 821
_refine_ls_number_reflns 11351
_refine_ls_number_restraints 2
_refine_ls_restrained_S_all 1.027
_refine_ls_R_factor_all 0.0489
_refine_ls_R_factor_gt 0.0428
_refine_ls_shift/su_max 0.001
_refine_ls_shift/su_mean 0.000
_refine_ls_structure_factor_coef Fsqd
_refine_ls_weighting_details 'w=1/[\s^2^(Fo^2^)+(0.0658P)^2^+2.8171P] where P=(Fo^2^+2Fc^2^)/3'
_refine_ls_weighting_scheme calc
_refine_ls_wR_factor_gt 0.1120
_refine_ls_wR_factor_ref 0.1162
_reflns_Friedel_coverage 0.000
_reflns_number_gt 10012
_reflns_number_total 11351
_reflns_threshold_expression 'I > 2\s(I)'
_cod_data_source_file d0gc00208a2.cif
_cod_data_source_block tr235_0
_cod_depositor_comments
;Adding full bibliography for 7239983--7239986.cif.

 Adding full bibliography for 7239983--7239986.cif.
;
_cod_database_code 7239986
_shelx_shelxl_version_number 2016/6
_chemical_oxdiff_formula C15H21NO6
_shelx_space_group_comment
;
The symmetry employed for this shelxl refinement is uniquely defined
by the following loop, which should always be used as a source of
symmetry information in preference to the above space-group names.
They are only intended as comments.
;
_shelx_estimated_absorpt_t_max 0.958
_shelx_estimated_absorpt_t_min 0.904
_reflns_odcompleteness_completeness 99.97
_reflns_odcompleteness_iscentric 1
_reflns_odcompleteness_theta 68.13
_olex2_refinement_description
;
1. Fixed Uiso
 At 1.2 times of:
  All C(H) groups, All C(H,H) groups
 At 1.5 times of:
  All C(H,H,H) groups, All O(H) groups
2. Restrained distances
 C53A-O21A \\sim C53-O21
 with sigma of 0.005
 C52-O21A \\sim C52-O21
 with sigma of 0.005
3. Uiso/Uaniso restraints and constraints
Uanis(C53A) = Uanis(C53)
Uanis(O21A) = Uanis(O21)
4. Others
 Sof(O21)=Sof(C53)=Sof(H53D)=Sof(H53E)=Sof(H53F)=1-FVAR(1)
 Sof(O21A)=Sof(C53A)=Sof(H53A)=Sof(H53B)=Sof(H53C)=FVAR(1)
5.a Ternary CH refined with riding coordinates:
 C3(H3), C18(H18), C33(H33), C48(H48)
5.b Secondary CH2 refined with riding coordinates:
 C4(H4A,H4B), C5(H5A,H5B), C6(H6A,H6B), C19(H19A,H19B), C20(H20A,H20B),
 C21(H21A,H21B), C34(H34A,H34B), C35(H35A,H35B), C36(H36A,H36B), C49(H49A,H49B),
  C50(H50A,H50B), C51(H51A,H51B)
5.c Aromatic/amide H refined with riding coordinates:
 C15(H15), C25(H25), C45(H45), C60(H60)
5.d Idealised Me refined as rotating group:
 C1(H1A,H1B,H1C), C8(H8A,H8B,H8C), C12(H12A,H12B,H12C), C13(H13A,H13B,H13C),
 C16(H16A,H16B,H16C), C23(H23A,H23B,H23C), C28(H28A,H28B,H28C), C29(H29A,H29B,
 H29C), C31(H31A,H31B,H31C), C38(H38A,H38B,H38C), C42(H42A,H42B,H42C), C43(H43A,
 H43B,H43C), C46(H46A,H46B,H46C), C57(H57A,H57B,H57C), C58(H58A,H58B,H58C),
 C53A(H53A,H53B,H53C), C53(H53D,H53E,H53F)
5.e Idealised tetrahedral OH refined as rotating group:
 O5(H5), O12(H12), O18(H18A), O23(H23)
;
_olex2_submission_special_instructions 'No special instructions were received'
_oxdiff_exptl_absorpt_empirical_details
;
Empirical correction (ABSPACK) includes:
- Absorption correction using spherical harmonics
- Frame scaling
;
_oxdiff_exptl_absorpt_empirical_full_max 1.496
_oxdiff_exptl_absorpt_empirical_full_min 0.796

loop_
_space_group_symop_operation_xyz
'x, y, z'
'-x+1/2, y+1/2, -z+1/2'
'-x, -y, -z'
'x-1/2, -y-1/2, z-1/2'

loop_
_atom_site_label
_atom_site_type_symbol
_atom_site_fract_x
_atom_site_fract_y
_atom_site_fract_z
_atom_site_U_iso_or_equiv
_atom_site_adp_type
_atom_site_occupancy
_atom_site_site_symmetry_order
_atom_site_calc_flag
_atom_site_refinement_flags_posn
_atom_site_refinement_flags_adp
_atom_site_refinement_flags_occupancy
_atom_site_disorder_assembly
_atom_site_disorder_group
O1 O 0.44141(5) 0.28192(11) 0.83755(5) 0.0293(3) Uani 1 1 d . . . . .
O2 O 0.37448(5) 0.17960(11) 0.85835(5) 0.0304(3) Uani 1 1 d . . . . .
O3 O 0.04772(5) 0.43600(13) 0.69430(5) 0.0357(3) Uani 1 1 d . . . . .
O4 O 0.05244(5) 0.33356(12) 0.62158(5) 0.0327(3) Uani 1 1 d . . . . .
O5 O 0.34166(4) 0.48528(10) 0.80596(4) 0.0197(2) Uani 1 1 d . . . . .
H5 H 0.309049 0.477956 0.806750 0.030 Uiso 1 1 calc GR . . . .
O6 O 0.35116(5) 0.67165(12) 0.67268(5) 0.0342(3) Uani 1 1 d . . . . .
N1 N 0.24360(5) 0.34248(13) 0.70995(5) 0.0223(3) Uani 1 1 d . . . . .
C1 C 0.48717(8) 0.2542(2) 0.89351(8) 0.0419(5) Uani 1 1 d . . . . .
H1A H 0.477502 0.294615 0.921134 0.063 Uiso 1 1 calc GR . . . .
H1B H 0.525235 0.283891 0.897041 0.063 Uiso 1 1 calc GR . . . .
H1C H 0.489191 0.165505 0.899557 0.063 Uiso 1 1 calc GR . . . .
C2 C 0.38661(7) 0.24098(14) 0.82613(6) 0.0217(3) Uani 1 1 d . . . . .
C3 C 0.34235(6) 0.27994(14) 0.76783(6) 0.0198(3) Uani 1 1 d . . . . .
H3 H 0.352228 0.237660 0.739843 0.024 Uiso 1 1 calc R . . . .
C4 C 0.27664(7) 0.25150(15) 0.75493(6) 0.0229(3) Uani 1 1 d . . . . .
H4A H 0.265891 0.166390 0.741740 0.028 Uiso 1 1 calc R . . . .
H4B H 0.269281 0.264895 0.787918 0.028 Uiso 1 1 calc R . . . .
C5 C 0.17934(7) 0.33219(17) 0.67427(7) 0.0272(3) Uani 1 1 d . . . . .
H5A H 0.168934 0.245249 0.664554 0.033 Uiso 1 1 calc R . . . .
H5B H 0.169122 0.378287 0.639497 0.033 Uiso 1 1 calc R . . . .
C6 C 0.14343(7) 0.38324(16) 0.70431(7) 0.0260(3) Uani 1 1 d . . . . .
H6A H 0.152447 0.334307 0.738131 0.031 Uiso 1 1 calc R . . . .
H6B H 0.155744 0.468647 0.715898 0.031 Uiso 1 1 calc R . . . .
C7 C 0.07683(7) 0.38051(15) 0.66777(7) 0.0252(3) Uani 1 1 d . . . . .
C8 C -0.01720(8) 0.4302(2) 0.66576(9) 0.0435(5) Uani 1 1 d . . . . .
H8A H -0.031200 0.473624 0.630327 0.065 Uiso 1 1 calc GR . . . .
H8B H -0.033629 0.468753 0.688968 0.065 Uiso 1 1 calc GR . . . .
H8C H -0.029759 0.344562 0.659092 0.065 Uiso 1 1 calc GR . . . .
C9 C 0.27876(6) 0.43502(14) 0.70838(6) 0.0193(3) Uani 1 1 d . . . . .
C10 C 0.34024(6) 0.42228(14) 0.75765(6) 0.0168(3) Uani 1 1 d . . . . .
C11 C 0.38131(6) 0.49343(14) 0.73697(6) 0.0190(3) Uani 1 1 d . . . . .
C12 C 0.43145(7) 0.56874(15) 0.78219(7) 0.0246(3) Uani 1 1 d . . . . .
H12A H 0.461782 0.512962 0.807096 0.037 Uiso 1 1 calc GR . . . .
H12B H 0.415465 0.616549 0.803442 0.037 Uiso 1 1 calc GR . . . .
H12C H 0.448712 0.624166 0.764527 0.037 Uiso 1 1 calc GR . . . .
C13 C 0.40756(7) 0.40813(16) 0.70631(7) 0.0272(3) Uani 1 1 d . . . . .
H13A H 0.428486 0.457880 0.690178 0.041 Uiso 1 1 calc GR . . . .
H13B H 0.375684 0.363324 0.676824 0.041 Uiso 1 1 calc GR . . . .
H13C H 0.434920 0.349865 0.732748 0.041 Uiso 1 1 calc GR . . . .
C14 C 0.33487(7) 0.58061(15) 0.69162(6) 0.0226(3) Uani 1 1 d . . . . .
C15 C 0.27515(7) 0.53444(15) 0.67444(6) 0.0222(3) Uani 1 1 d . . . . .
H15 H 0.240393 0.566256 0.645557 0.027 Uiso 1 1 calc R . . . .
O7 O 0.11359(5) 0.35123(12) 0.45675(5) 0.0344(3) Uani 1 1 d . . . . .
O8 O 0.15284(5) 0.47846(11) 0.53147(4) 0.0251(2) Uani 1 1 d . . . . .
O9 O 0.43330(5) 0.39779(12) 0.48861(5) 0.0335(3) Uani 1 1 d . . . . .
O10 O 0.39267(10) 0.25912(15) 0.52465(9) 0.0682(5) Uani 1 1 d . . . . .
O11 O 0.24823(5) 0.34252(10) 0.31982(4) 0.0239(2) Uani 1 1 d . . . . .
O12 O 0.17354(4) 0.54489(9) 0.41520(4) 0.0189(2) Uani 1 1 d . . . . .
H12 H 0.171254 0.571373 0.385030 0.028 Uiso 1 1 calc GR . . . .
N2 N 0.30236(5) 0.52211(12) 0.50041(5) 0.0208(3) Uani 1 1 d . . . . .
C16 C 0.09370(7) 0.48290(17) 0.53079(7) 0.0297(4) Uani 1 1 d . . . . .
H16A H 0.064916 0.512398 0.494628 0.045 Uiso 1 1 calc GR . . . .
H16B H 0.094621 0.538502 0.559836 0.045 Uiso 1 1 calc GR . . . .
H16C H 0.082602 0.400738 0.537447 0.045 Uiso 1 1 calc GR . . . .
C17 C 0.15573(7) 0.40777(14) 0.49056(6) 0.0221(3) Uani 1 1 d . . . . .
C18 C 0.21714(7) 0.40632(14) 0.49118(6) 0.0203(3) Uani 1 1 d . . . . .
H18 H 0.233769 0.321900 0.500949 0.024 Uiso 1 1 calc R . . . .
C19 C 0.26420(7) 0.50035(15) 0.52998(6) 0.0221(3) Uani 1 1 d . . . . .
H19A H 0.245365 0.577191 0.533553 0.027 Uiso 1 1 calc R . . . .
H19B H 0.287311 0.465391 0.567300 0.027 Uiso 1 1 calc R . . . .
C20 C 0.36390(7) 0.56853(16) 0.52834(7) 0.0268(3) Uani 1 1 d . . . . .
H20A H 0.366018 0.634916 0.554282 0.032 Uiso 1 1 calc R . . . .
H20B H 0.375080 0.603419 0.500168 0.032 Uiso 1 1 calc R . . . .
C21 C 0.40840(8) 0.46591(19) 0.56086(7) 0.0343(4) Uani 1 1 d . . . . .
H21A H 0.448137 0.502121 0.579979 0.041 Uiso 1 1 calc R . . . .
H21B H 0.397596 0.432449 0.589526 0.041 Uiso 1 1 calc R . . . .
C22 C 0.41025(8) 0.36166(18) 0.52390(7) 0.0332(4) Uani 1 1 d . . . . .
C23 C 0.43428(10) 0.3043(2) 0.44926(8) 0.0476(5) Uani 1 1 d . . . . .
H23A H 0.461352 0.238485 0.469675 0.071 Uiso 1 1 calc GR . . . .
H23B H 0.447427 0.341793 0.423354 0.071 Uiso 1 1 calc GR . . . .
H23C H 0.394710 0.270704 0.428633 0.071 Uiso 1 1 calc GR . . . .
C24 C 0.27602(6) 0.48236(13) 0.44739(6) 0.0183(3) Uani 1 1 d . . . . .
C25 C 0.29180(6) 0.46593(14) 0.40386(6) 0.0202(3) Uani 1 1 d . . . . .
H25 H 0.324754 0.500847 0.400955 0.024 Uiso 1 1 calc R . . . .
C26 C 0.24824(6) 0.38535(14) 0.36396(6) 0.0188(3) Uani 1 1 d . . . . .
C27 C 0.20130(6) 0.34322(14) 0.38490(6) 0.0184(3) Uani 1 1 d . . . . .
C28 C 0.13761(7) 0.34272(15) 0.33770(6) 0.0230(3) Uani 1 1 d . . . . .
H28A H 0.135115 0.284765 0.308858 0.034 Uiso 1 1 calc GR . . . .
H28B H 0.127482 0.424929 0.321753 0.034 Uiso 1 1 calc GR . . . .
H28C H 0.110127 0.318150 0.352757 0.034 Uiso 1 1 calc GR . . . .
C29 C 0.21906(7) 0.21016(14) 0.40825(7) 0.0239(3) Uani 1 1 d . . . . .
H29A H 0.191273 0.180046 0.421964 0.036 Uiso 1 1 calc GR . . . .
H29B H 0.258762 0.211157 0.438635 0.036 Uiso 1 1 calc GR . . . .
H29C H 0.218236 0.156200 0.378719 0.036 Uiso 1 1 calc GR . . . .
C30 C 0.21261(6) 0.44004(13) 0.43246(6) 0.0170(3) Uani 1 1 d . . . . .
O13 O 0.36398(5) -0.01592(11) 0.51895(5) 0.0280(3) Uani 1 1 d . . . . .
O14 O 0.32488(5) -0.16458(11) 0.45320(5) 0.0276(3) Uani 1 1 d . . . . .
O15 O 0.06708(5) -0.02437(13) 0.51334(5) 0.0368(3) Uani 1 1 d . . . . .
O16 O 0.11857(7) 0.06770(14) 0.47135(7) 0.0504(4) Uani 1 1 d . . . . .
O17 O 0.25795(5) -0.00165(11) 0.67894(4) 0.0250(2) Uani 1 1 d . . . . .
O18 O 0.31545(4) -0.20961(10) 0.57388(4) 0.0193(2) Uani 1 1 d . . . . .
H18A H 0.320904 -0.232933 0.605495 0.029 Uiso 1 1 calc GR . . . .
N3 N 0.18424(5) -0.19252(12) 0.49781(5) 0.0197(3) Uani 1 1 d . . . . .
C31 C 0.41975(7) -0.02705(18) 0.51394(8) 0.0326(4) Uani 1 1 d . . . . .
H31A H 0.436112 -0.109096 0.525589 0.049 Uiso 1 1 calc GR . . . .
H31B H 0.447710 0.034235 0.537565 0.049 Uiso 1 1 calc GR . . . .
H31C H 0.412422 -0.013672 0.475326 0.049 Uiso 1 1 calc GR . . . .
C32 C 0.32059(7) -0.09261(14) 0.48664(6) 0.0195(3) Uani 1 1 d . . . . .
C33 C 0.26509(6) -0.07668(14) 0.49637(6) 0.0187(3) Uani 1 1 d . . . . .
H33 H 0.249951 0.008792 0.486556 0.022 Uiso 1 1 calc R . . . .
C34 C 0.21545(7) -0.16949(15) 0.46179(6) 0.0215(3) Uani 1 1 d . . . . .
H34A H 0.188377 -0.133765 0.425734 0.026 Uiso 1 1 calc R . . . .
H34B H 0.232264 -0.246145 0.455107 0.026 Uiso 1 1 calc R . . . .
C35 C 0.12285(7) -0.23782(15) 0.47541(7) 0.0243(3) Uani 1 1 d . . . . .
H35A H 0.114388 -0.265013 0.506444 0.029 Uiso 1 1 calc R . . . .
H35B H 0.118457 -0.309420 0.451287 0.029 Uiso 1 1 calc R . . . .
C36 C 0.07731(7) -0.13692(17) 0.44132(7) 0.0296(4) Uani 1 1 d . . . . .
H36A H 0.080361 -0.120907 0.406300 0.036 Uiso 1 1 calc R . . . .
H36B H 0.036956 -0.165835 0.431988 0.036 Uiso 1 1 calc R . . . .
C37 C 0.08943(7) -0.01878(17) 0.47532(7) 0.0324(4) Uani 1 1 d . . . . .
C38 C 0.08083(9) 0.0807(2) 0.55192(9) 0.0476(5) Uani 1 1 d . . . . .
H38A H 0.123193 0.096649 0.568516 0.071 Uiso 1 1 calc GR . . . .
H38B H 0.068711 0.061656 0.581168 0.071 Uiso 1 1 calc GR . . . .
H38C H 0.059669 0.153366 0.531564 0.071 Uiso 1 1 calc GR . . . .
C39 C 0.21473(6) -0.14655(13) 0.54940(6) 0.0178(3) Uani 1 1 d . . . . .
C40 C 0.27641(6) -0.10483(13) 0.55781(6) 0.0166(3) Uani 1 1 d . . . . .
C41 C 0.29272(6) -0.00497(14) 0.60497(6) 0.0182(3) Uani 1 1 d . . . . .
C42 C 0.35840(7) -0.00271(16) 0.64730(7) 0.0256(3) Uani 1 1 d . . . . .
H42A H 0.382467 0.021474 0.628472 0.038 Uiso 1 1 calc GR . . . .
H42B H 0.370268 -0.084351 0.663425 0.038 Uiso 1 1 calc GR . . . .
H42C H 0.363966 0.056185 0.676737 0.038 Uiso 1 1 calc GR . . . .
C43 C 0.27263(7) 0.12681(15) 0.58083(7) 0.0251(3) Uani 1 1 d . . . . .
H43A H 0.275877 0.182324 0.610734 0.038 Uiso 1 1 calc GR . . . .
H43B H 0.231730 0.124100 0.552728 0.038 Uiso 1 1 calc GR . . . .
H43C H 0.297756 0.156266 0.563948 0.038 Uiso 1 1 calc GR . . . .
C44 C 0.25135(6) -0.04530(14) 0.63258(6) 0.0191(3) Uani 1 1 d . . . . .
C45 C 0.20492(6) -0.12604(14) 0.59614(6) 0.0192(3) Uani 1 1 d . . . . .
H45 H 0.173787 -0.158677 0.602851 0.023 Uiso 1 1 calc R . . . .
O19 O 0.38085(4) 0.66342(10) 0.36084(4) 0.0234(2) Uani 1 1 d . . . . .
O20 O 0.45488(5) 0.57708(12) 0.34526(5) 0.0328(3) Uani 1 1 d . . . . .
O22 O 0.06485(5) 0.50379(13) 0.12176(5) 0.0344(3) Uani 1 1 d . . . . .
O23 O 0.35296(4) 0.35981(10) 0.31163(4) 0.0208(2) Uani 1 1 d . . . . .
H23 H 0.319562 0.363372 0.310953 0.031 Uiso 1 1 calc GR . . . .
O24 O 0.36369(5) 0.16400(12) 0.18303(5) 0.0328(3) Uani 1 1 d . . . . .
N4 N 0.25643(5) 0.50371(12) 0.21268(5) 0.0201(3) Uani 1 1 d . . . . .
C46 C 0.42521(7) 0.69782(17) 0.41692(7) 0.0281(3) Uani 1 1 d . . . . .
H46A H 0.441640 0.623647 0.438729 0.042 Uiso 1 1 calc GR . . . .
H46B H 0.406594 0.747778 0.435227 0.042 Uiso 1 1 calc GR . . . .
H46C H 0.456747 0.744783 0.413916 0.042 Uiso 1 1 calc GR . . . .
C47 C 0.40248(7) 0.60051(14) 0.32968(6) 0.0213(3) Uani 1 1 d . . . . .
C48 C 0.35476(6) 0.56392(14) 0.27242(6) 0.0189(3) Uani 1 1 d . . . . .
H48 H 0.364239 0.603258 0.243570 0.023 Uiso 1 1 calc R . . . .
C49 C 0.28885(6) 0.59377(14) 0.25863(6) 0.0212(3) Uani 1 1 d . . . . .
H49A H 0.280561 0.579433 0.291027 0.025 Uiso 1 1 calc R . . . .
H49B H 0.278683 0.679298 0.245864 0.025 Uiso 1 1 calc R . . . .
C50 C 0.19258(6) 0.51456(16) 0.17580(6) 0.0240(3) Uani 1 1 d . . . . .
H50A H 0.182583 0.464290 0.142168 0.029 Uiso 1 1 calc R . . . .
H50B H 0.182810 0.600834 0.164160 0.029 Uiso 1 1 calc R . . . .
C51 C 0.15616(7) 0.47087(18) 0.20645(7) 0.0294(4) Uani 1 1 d . . . . .
H51A H 0.170217 0.388893 0.222450 0.035 Uiso 1 1 calc R . . . .
H51B H 0.162980 0.527652 0.237439 0.035 Uiso 1 1 calc R . . . .
C52 C 0.09039(7) 0.46409(18) 0.16914(7) 0.0300(4) Uani 1 1 d D . . . .
C54 C 0.29098(6) 0.40796(14) 0.21348(6) 0.0180(3) Uani 1 1 d . . . . .
C55 C 0.35197(6) 0.42115(14) 0.26316(6) 0.0172(3) Uani 1 1 d . . . . .
C56 C 0.39320(6) 0.34937(15) 0.24315(6) 0.0205(3) Uani 1 1 d . . . . .
C57 C 0.44596(7) 0.28166(16) 0.28953(7) 0.0280(4) Uani 1 1 d . . . . .
H57A H 0.473694 0.341888 0.314261 0.042 Uiso 1 1 calc GR . . . .
H57B H 0.465829 0.230841 0.272704 0.042 Uiso 1 1 calc GR . . . .
H57C H 0.431517 0.229700 0.310778 0.042 Uiso 1 1 calc GR . . . .
C58 C 0.41599(7) 0.43336(17) 0.20913(7) 0.0278(4) Uani 1 1 d . . . . .
H58A H 0.443193 0.494435 0.233783 0.042 Uiso 1 1 calc GR . . . .
H58B H 0.382622 0.474889 0.179752 0.042 Uiso 1 1 calc GR . . . .
H58C H 0.436383 0.383224 0.192592 0.042 Uiso 1 1 calc GR . . . .
C59 C 0.34714(7) 0.25795(15) 0.19990(6) 0.0229(3) Uani 1 1 d . . . . .
C60 C 0.28745(6) 0.30476(15) 0.18143(6) 0.0214(3) Uani 1 1 d . . . . .
H60 H 0.252788 0.271363 0.153003 0.026 Uiso 1 1 calc R . . . .
O21A O 0.06283(12) 0.4010(9) 0.19575(16) 0.0441(12) Uani 0.86(3) 1 d D . P A 1
C53A C -0.0022(2) 0.4045(12) 0.1666(3) 0.0630(13) Uani 0.86(3) 1 d D . P A 1
H53A H -0.015836 0.350622 0.134230 0.094 Uiso 0.86(3) 1 calc GR . P A 1
H53B H -0.015187 0.488420 0.154683 0.094 Uiso 0.86(3) 1 calc GR . P A 1
H53C H -0.018635 0.376754 0.191782 0.094 Uiso 0.86(3) 1 calc GR . P A 1
O21 O 0.0604(7) 0.447(4) 0.2008(7) 0.0441(12) Uani 0.14(3) 1 d D . P A 2
C53 C -0.0013(14) 0.402(8) 0.177(2) 0.0630(13) Uani 0.14(3) 1 d D . P A 2
H53D H -0.013245 0.378027 0.138096 0.094 Uiso 0.14(3) 1 calc GR . P A 2
H53E H -0.027004 0.467871 0.178142 0.094 Uiso 0.14(3) 1 calc GR . P A 2
H53F H -0.004217 0.331734 0.197909 0.094 Uiso 0.14(3) 1 calc GR . P A 2

loop_
_atom_site_aniso_label
_atom_site_aniso_U_11
_atom_site_aniso_U_22
_atom_site_aniso_U_33
_atom_site_aniso_U_23
_atom_site_aniso_U_13
_atom_site_aniso_U_12
O1 0.0201(5) 0.0319(6) 0.0285(6) 0.0072(5) 0.0037(5) 0.0025(5)
O2 0.0313(6) 0.0333(6) 0.0261(6) 0.0101(5) 0.0121(5) 0.0046(5)
O3 0.0201(6) 0.0483(8) 0.0360(7) -0.0048(6) 0.0098(5) 0.0024(5)
O4 0.0224(6) 0.0473(7) 0.0242(6) -0.0007(5) 0.0063(5) -0.0085(5)
O5 0.0191(5) 0.0247(5) 0.0172(5) -0.0034(4) 0.0095(4) -0.0021(4)
O6 0.0314(6) 0.0366(7) 0.0310(6) 0.0156(5) 0.0102(5) -0.0027(5)
N1 0.0167(6) 0.0282(7) 0.0186(6) 0.0000(5) 0.0047(5) -0.0033(5)
C1 0.0277(9) 0.0444(11) 0.0361(10) 0.0096(8) -0.0024(8) 0.0074(8)
C2 0.0261(8) 0.0170(7) 0.0215(7) 0.0001(6) 0.0098(6) 0.0023(6)
C3 0.0204(7) 0.0199(7) 0.0182(7) -0.0012(6) 0.0076(6) -0.0002(6)
C4 0.0226(7) 0.0222(8) 0.0217(7) -0.0001(6) 0.0074(6) -0.0046(6)
C5 0.0175(7) 0.0393(9) 0.0207(7) -0.0017(7) 0.0045(6) -0.0060(6)
C6 0.0196(7) 0.0290(8) 0.0253(8) -0.0010(6) 0.0060(6) -0.0027(6)
C7 0.0213(7) 0.0263(8) 0.0275(8) 0.0054(7) 0.0100(7) -0.0029(6)
C8 0.0210(8) 0.0619(13) 0.0456(11) 0.0016(10) 0.0126(8) 0.0039(8)
C9 0.0166(7) 0.0248(8) 0.0172(7) -0.0019(6) 0.0081(6) 0.0011(6)
C10 0.0158(7) 0.0206(7) 0.0138(7) -0.0005(5) 0.0061(5) 0.0003(5)
C11 0.0176(7) 0.0236(7) 0.0166(7) 0.0032(6) 0.0081(6) 0.0004(6)
C12 0.0197(7) 0.0278(8) 0.0252(8) 0.0030(6) 0.0086(6) -0.0039(6)
C13 0.0259(8) 0.0358(9) 0.0245(8) 0.0008(7) 0.0153(7) 0.0028(7)
C14 0.0252(8) 0.0255(8) 0.0176(7) 0.0031(6) 0.0097(6) 0.0006(6)
C15 0.0189(7) 0.0282(8) 0.0176(7) 0.0039(6) 0.0060(6) 0.0039(6)
O7 0.0356(7) 0.0388(7) 0.0354(7) -0.0150(6) 0.0217(6) -0.0169(5)
O8 0.0249(5) 0.0331(6) 0.0205(5) -0.0043(5) 0.0130(4) -0.0009(5)
O9 0.0316(6) 0.0442(7) 0.0244(6) 0.0019(5) 0.0120(5) 0.0095(5)
O10 0.1044(15) 0.0343(9) 0.0972(14) 0.0109(8) 0.0729(13) 0.0105(9)
O11 0.0249(5) 0.0308(6) 0.0181(5) -0.0027(4) 0.0114(4) 0.0006(4)
O12 0.0201(5) 0.0188(5) 0.0182(5) 0.0023(4) 0.0087(4) 0.0037(4)
N2 0.0177(6) 0.0260(7) 0.0165(6) -0.0019(5) 0.0055(5) 0.0014(5)
C16 0.0264(8) 0.0377(9) 0.0293(8) -0.0030(7) 0.0162(7) -0.0021(7)
C17 0.0291(8) 0.0211(7) 0.0193(7) 0.0018(6) 0.0134(6) -0.0015(6)
C18 0.0264(8) 0.0197(7) 0.0166(7) 0.0012(6) 0.0108(6) 0.0015(6)
C19 0.0234(7) 0.0277(8) 0.0154(7) -0.0010(6) 0.0085(6) 0.0016(6)
C20 0.0181(7) 0.0331(9) 0.0250(8) -0.0100(7) 0.0056(6) 0.0008(6)
C21 0.0247(8) 0.0543(12) 0.0196(8) 0.0009(8) 0.0056(7) 0.0110(8)
C22 0.0308(9) 0.0380(10) 0.0308(9) 0.0107(7) 0.0135(7) 0.0163(8)
C23 0.0523(12) 0.0579(13) 0.0301(10) 0.0013(9) 0.0155(9) 0.0266(10)
C24 0.0195(7) 0.0165(7) 0.0174(7) 0.0014(5) 0.0065(6) 0.0027(5)
C25 0.0179(7) 0.0235(8) 0.0197(7) 0.0016(6) 0.0088(6) 0.0003(6)
C26 0.0196(7) 0.0205(7) 0.0161(7) 0.0027(6) 0.0076(6) 0.0048(6)
C27 0.0203(7) 0.0196(7) 0.0166(7) -0.0005(6) 0.0091(6) -0.0002(6)
C28 0.0207(7) 0.0270(8) 0.0210(7) -0.0052(6) 0.0089(6) -0.0021(6)
C29 0.0303(8) 0.0184(7) 0.0259(8) -0.0004(6) 0.0149(7) 0.0015(6)
C30 0.0189(7) 0.0170(7) 0.0158(7) 0.0014(5) 0.0082(6) 0.0023(5)
O13 0.0286(6) 0.0298(6) 0.0341(6) -0.0099(5) 0.0215(5) -0.0098(5)
O14 0.0257(6) 0.0374(6) 0.0230(5) -0.0080(5) 0.0135(5) -0.0013(5)
O15 0.0270(6) 0.0434(7) 0.0378(7) -0.0126(6) 0.0119(5) 0.0006(5)
O16 0.0548(9) 0.0352(8) 0.0581(9) 0.0117(7) 0.0216(7) 0.0003(7)
O17 0.0240(5) 0.0348(6) 0.0192(5) -0.0041(5) 0.0122(4) -0.0004(5)
O18 0.0213(5) 0.0201(5) 0.0185(5) 0.0040(4) 0.0104(4) 0.0050(4)
N3 0.0180(6) 0.0236(6) 0.0186(6) -0.0014(5) 0.0091(5) -0.0008(5)
C31 0.0250(8) 0.0420(10) 0.0364(9) -0.0088(8) 0.0186(7) -0.0076(7)
C32 0.0218(7) 0.0206(7) 0.0176(7) 0.0031(6) 0.0100(6) 0.0005(6)
C33 0.0218(7) 0.0191(7) 0.0175(7) 0.0017(6) 0.0107(6) 0.0020(6)
C34 0.0225(7) 0.0267(8) 0.0171(7) -0.0005(6) 0.0103(6) -0.0007(6)
C35 0.0206(7) 0.0277(8) 0.0246(8) -0.0066(6) 0.0099(6) -0.0053(6)
C36 0.0203(7) 0.0420(10) 0.0235(8) -0.0019(7) 0.0067(6) 0.0014(7)
C37 0.0233(8) 0.0366(10) 0.0319(9) 0.0064(7) 0.0070(7) 0.0089(7)
C38 0.0356(10) 0.0472(12) 0.0482(12) -0.0222(10) 0.0072(9) 0.0084(9)
C39 0.0183(7) 0.0160(7) 0.0193(7) 0.0026(6) 0.0084(6) 0.0012(5)
C40 0.0173(7) 0.0174(7) 0.0168(7) 0.0027(5) 0.0091(5) 0.0012(5)
C41 0.0190(7) 0.0194(7) 0.0183(7) -0.0009(6) 0.0100(6) -0.0009(5)
C42 0.0199(7) 0.0335(9) 0.0248(8) -0.0053(7) 0.0109(6) -0.0045(6)
C43 0.0325(8) 0.0190(8) 0.0275(8) -0.0018(6) 0.0166(7) -0.0009(6)
C44 0.0173(7) 0.0226(7) 0.0187(7) 0.0027(6) 0.0088(6) 0.0046(6)
C45 0.0174(7) 0.0233(7) 0.0188(7) 0.0026(6) 0.0097(6) 0.0004(6)
O19 0.0184(5) 0.0307(6) 0.0195(5) -0.0063(4) 0.0067(4) 0.0009(4)
O20 0.0176(6) 0.0441(7) 0.0311(6) -0.0128(5) 0.0054(5) 0.0035(5)
O22 0.0200(6) 0.0524(8) 0.0237(6) 0.0015(5) 0.0029(5) 0.0051(5)
O23 0.0200(5) 0.0275(6) 0.0157(5) 0.0052(4) 0.0084(4) 0.0036(4)
O24 0.0274(6) 0.0354(7) 0.0317(6) -0.0149(5) 0.0091(5) 0.0024(5)
N4 0.0160(6) 0.0258(7) 0.0163(6) -0.0005(5) 0.0048(5) 0.0017(5)
C46 0.0244(8) 0.0351(9) 0.0216(8) -0.0084(7) 0.0069(6) -0.0012(7)
C47 0.0212(7) 0.0206(7) 0.0217(7) -0.0018(6) 0.0089(6) 0.0003(6)
C48 0.0170(7) 0.0215(7) 0.0178(7) 0.0002(6) 0.0072(6) 0.0006(6)
C49 0.0178(7) 0.0225(8) 0.0199(7) -0.0009(6) 0.0048(6) 0.0031(6)
C50 0.0158(7) 0.0328(9) 0.0192(7) 0.0013(6) 0.0037(6) 0.0039(6)
C51 0.0173(8) 0.0459(10) 0.0222(8) 0.0021(7) 0.0059(6) 0.0030(7)
C52 0.0197(8) 0.0451(10) 0.0249(8) -0.0027(7) 0.0096(7) 0.0029(7)
C54 0.0143(7) 0.0256(8) 0.0148(7) 0.0031(6) 0.0071(5) -0.0001(6)
C55 0.0157(7) 0.0217(7) 0.0145(7) 0.0000(6) 0.0067(5) 0.0007(5)
C56 0.0164(7) 0.0274(8) 0.0176(7) -0.0046(6) 0.0072(6) 0.0013(6)
C57 0.0197(7) 0.0337(9) 0.0260(8) -0.0074(7) 0.0055(6) 0.0073(6)
C58 0.0210(7) 0.0405(9) 0.0261(8) -0.0068(7) 0.0140(6) -0.0052(7)
C59 0.0229(7) 0.0273(8) 0.0187(7) -0.0036(6) 0.0094(6) -0.0008(6)
C60 0.0179(7) 0.0280(8) 0.0174(7) -0.0023(6) 0.0068(6) -0.0034(6)
O21A 0.0164(6) 0.083(3) 0.0316(9) 0.0091(15) 0.0089(6) 0.0004(12)
C53A 0.0169(9) 0.136(3) 0.036(3) 0.011(3) 0.0112(13) -0.0048(12)
O21 0.0164(6) 0.083(3) 0.0316(9) 0.0091(15) 0.0089(6) 0.0004(12)
C53 0.0169(9) 0.136(3) 0.036(3) 0.011(3) 0.0112(13) -0.0048(12)

loop_
_atom_type_symbol
_atom_type_description
_atom_type_scat_dispersion_real
_atom_type_scat_dispersion_imag
_atom_type_scat_source
C C 0.0181 0.0091 'International Tables Vol C Tables 4.2.6.8 and 6.1.1.4'
H H 0.0000 0.0000 'International Tables Vol C Tables 4.2.6.8 and 6.1.1.4'
N N 0.0311 0.0180 'International Tables Vol C Tables 4.2.6.8 and 6.1.1.4'
O O 0.0492 0.0322 'International Tables Vol C Tables 4.2.6.8 and 6.1.1.4'

loop_
_geom_angle_atom_site_label_1
_geom_angle_atom_site_label_2
_geom_angle_atom_site_label_3
_geom_angle
_geom_angle_site_symmetry_1
_geom_angle_site_symmetry_3
_geom_angle_publ_flag
C2 O1 C1 115.74(13) . . ?
C7 O3 C8 115.98(14) . . ?
C10 O5 H5 109.5 . . ?
C5 N1 C4 122.41(13) . . ?
C9 N1 C4 111.95(12) . . ?
C9 N1 C5 125.57(13) . . ?
O1 C1 H1A 109.5 . . ?
O1 C1 H1B 109.5 . . ?
O1 C1 H1C 109.5 . . ?
H1A C1 H1B 109.5 . . ?
H1A C1 H1C 109.5 . . ?
H1B C1 H1C 109.5 . . ?
O1 C2 C3 111.04(13) . . ?
O2 C2 O1 124.11(14) . . ?
O2 C2 C3 124.85(14) . . ?
C2 C3 H3 109.1 . . ?
C2 C3 C4 113.69(12) . . ?
C2 C3 C10 113.88(12) . . ?
C4 C3 H3 109.1 . . ?
C4 C3 C10 101.76(11) . . ?
C10 C3 H3 109.1 . . ?
N1 C4 C3 102.18(12) . . ?
N1 C4 H4A 111.3 . . ?
N1 C4 H4B 111.3 . . ?
C3 C4 H4A 111.3 . . ?
C3 C4 H4B 111.3 . . ?
H4A C4 H4B 109.2 . . ?
N1 C5 H5A 109.4 . . ?
N1 C5 H5B 109.4 . . ?
N1 C5 C6 111.04(13) . . ?
H5A C5 H5B 108.0 . . ?
C6 C5 H5A 109.4 . . ?
C6 C5 H5B 109.4 . . ?
C5 C6 H6A 109.0 . . ?
C5 C6 H6B 109.0 . . ?
H6A C6 H6B 107.8 . . ?
C7 C6 C5 112.74(13) . . ?
C7 C6 H6A 109.0 . . ?
C7 C6 H6B 109.0 . . ?
O3 C7 C6 110.32(14) . . ?
O4 C7 O3 124.11(14) . . ?
O4 C7 C6 125.55(15) . . ?
O3 C8 H8A 109.5 . . ?
O3 C8 H8B 109.5 . . ?
O3 C8 H8C 109.5 . . ?
H8A C8 H8B 109.5 . . ?
H8A C8 H8C 109.5 . . ?
H8B C8 H8C 109.5 . . ?
N1 C9 C10 109.51(13) . . ?
N1 C9 C15 137.88(14) . . ?
C15 C9 C10 112.58(13) . . ?
O5 C10 C3 109.12(11) . . ?
O5 C10 C9 110.20(11) . . ?
O5 C10 C11 108.30(11) . . ?
C3 C10 C11 124.71(12) . . ?
C9 C10 C3 100.52(11) . . ?
C9 C10 C11 103.02(11) . . ?
C10 C11 C14 100.64(11) . . ?
C12 C11 C10 115.13(12) . . ?
C12 C11 C13 109.66(12) . . ?
C12 C11 C14 111.12(13) . . ?
C13 C11 C10 112.55(13) . . ?
C13 C11 C14 107.18(12) . . ?
C11 C12 H12A 109.5 . . ?
C11 C12 H12B 109.5 . . ?
C11 C12 H12C 109.5 . . ?
H12A C12 H12B 109.5 . . ?
H12A C12 H12C 109.5 . . ?
H12B C12 H12C 109.5 . . ?
C11 C13 H13A 109.5 . . ?
C11 C13 H13B 109.5 . . ?
C11 C13 H13C 109.5 . . ?
H13A C13 H13B 109.5 . . ?
H13A C13 H13C 109.5 . . ?
H13B C13 H13C 109.5 . . ?
O6 C14 C11 121.21(14) . . ?
O6 C14 C15 128.04(14) . . ?
C15 C14 C11 110.62(13) . . ?
C9 C15 C14 107.28(13) . . ?
C9 C15 H15 126.4 . . ?
C14 C15 H15 126.4 . . ?
C17 O8 C16 114.28(12) . . ?
C22 O9 C23 116.04(16) . . ?
C30 O12 H12 109.5 . . ?
C20 N2 C19 123.66(12) . . ?
C24 N2 C19 111.48(12) . . ?
C24 N2 C20 124.51(13) . . ?
O8 C16 H16A 109.5 . . ?
O8 C16 H16B 109.5 . . ?
O8 C16 H16C 109.5 . . ?
H16A C16 H16B 109.5 . . ?
H16A C16 H16C 109.5 . . ?
H16B C16 H16C 109.5 . . ?
O7 C17 O8 123.10(14) . . ?
O7 C17 C18 123.33(14) . . ?
O8 C17 C18 113.57(13) . . ?
C17 C18 H18 108.6 . . ?
C17 C18 C19 117.88(12) . . ?
C17 C18 C30 110.53(12) . . ?
C19 C18 H18 108.6 . . ?
C30 C18 H18 108.6 . . ?
C30 C18 C19 102.38(11) . . ?
N2 C19 C18 103.14(11) . . ?
N2 C19 H19A 111.1 . . ?
N2 C19 H19B 111.1 . . ?
C18 C19 H19A 111.1 . . ?
C18 C19 H19B 111.1 . . ?
H19A C19 H19B 109.1 . . ?
N2 C20 H20A 109.2 . . ?
N2 C20 H20B 109.2 . . ?
N2 C20 C21 112.18(14) . . ?
H20A C20 H20B 107.9 . . ?
C21 C20 H20A 109.2 . . ?
C21 C20 H20B 109.2 . . ?
C20 C21 H21A 109.0 . . ?
C20 C21 H21B 109.0 . . ?
H21A C21 H21B 107.8 . . ?
C22 C21 C20 113.11(14) . . ?
C22 C21 H21A 109.0 . . ?
C22 C21 H21B 109.0 . . ?
O9 C22 C21 112.12(17) . . ?
O10 C22 O9 123.33(18) . . ?
O10 C22 C21 124.54(18) . . ?
O9 C23 H23A 109.5 . . ?
O9 C23 H23B 109.5 . . ?
O9 C23 H23C 109.5 . . ?
H23A C23 H23B 109.5 . . ?
H23A C23 H23C 109.5 . . ?
H23B C23 H23C 109.5 . . ?
N2 C24 C25 136.83(14) . . ?
N2 C24 C30 110.50(12) . . ?
C25 C24 C30 112.63(12) . . ?
C24 C25 H25 126.5 . . ?
C24 C25 C26 107.04(13) . . ?
C26 C25 H25 126.5 . . ?
O11 C26 C25 127.03(13) . . ?
O11 C26 C27 121.64(13) . . ?
C25 C26 C27 111.07(12) . . ?
C28 C27 C26 112.43(12) . . ?
C28 C27 C29 109.66(12) . . ?
C28 C27 C30 114.72(12) . . ?
C29 C27 C26 106.38(12) . . ?
C29 C27 C30 112.18(12) . . ?
C30 C27 C26 100.94(11) . . ?
C27 C28 H28A 109.5 . . ?
C27 C28 H28B 109.5 . . ?
C27 C28 H28C 109.5 . . ?
H28A C28 H28B 109.5 . . ?
H28A C28 H28C 109.5 . . ?
H28B C28 H28C 109.5 . . ?
C27 C29 H29A 109.5 . . ?
C27 C29 H29B 109.5 . . ?
C27 C29 H29C 109.5 . . ?
H29A C29 H29B 109.5 . . ?
H29A C29 H29C 109.5 . . ?
H29B C29 H29C 109.5 . . ?
O12 C30 C18 104.38(11) . . ?
O12 C30 C24 109.38(11) . . ?
O12 C30 C27 114.26(11) . . ?
C18 C30 C27 123.96(12) . . ?
C24 C30 C18 101.21(11) . . ?
C24 C30 C27 102.29(11) . . ?
C32 O13 C31 115.51(12) . . ?
C37 O15 C38 116.03(16) . . ?
C40 O18 H18A 109.5 . . ?
C35 N3 C34 122.76(12) . . ?
C39 N3 C34 111.59(12) . . ?
C39 N3 C35 124.63(12) . . ?
O13 C31 H31A 109.5 . . ?
O13 C31 H31B 109.5 . . ?
O13 C31 H31C 109.5 . . ?
H31A C31 H31B 109.5 . . ?
H31A C31 H31C 109.5 . . ?
H31B C31 H31C 109.5 . . ?
O13 C32 C33 111.42(12) . . ?
O14 C32 O13 123.94(13) . . ?
O14 C32 C33 124.63(14) . . ?
C32 C33 H33 109.4 . . ?
C32 C33 C34 112.33(12) . . ?
C32 C33 C40 112.88(12) . . ?
C34 C33 H33 109.4 . . ?
C34 C33 C40 103.16(11) . . ?
C40 C33 H33 109.4 . . ?
N3 C34 C33 103.65(11) . . ?
N3 C34 H34A 111.0 . . ?
N3 C34 H34B 111.0 . . ?
C33 C34 H34A 111.0 . . ?
C33 C34 H34B 111.0 . . ?
H34A C34 H34B 109.0 . . ?
N3 C35 H35A 109.2 . . ?
N3 C35 H35B 109.2 . . ?
N3 C35 C36 112.00(13) . . ?
H35A C35 H35B 107.9 . . ?
C36 C35 H35A 109.2 . . ?
C36 C35 H35B 109.2 . . ?
C35 C36 H36A 109.7 . . ?
C35 C36 H36B 109.7 . . ?
H36A C36 H36B 108.2 . . ?
C37 C36 C35 109.81(13) . . ?
C37 C36 H36A 109.7 . . ?
C37 C36 H36B 109.7 . . ?
O15 C37 C36 111.46(15) . . ?
O16 C37 O15 123.79(18) . . ?
O16 C37 C36 124.62(17) . . ?
O15 C38 H38A 109.5 . . ?
O15 C38 H38B 109.5 . . ?
O15 C38 H38C 109.5 . . ?
H38A C38 H38B 109.5 . . ?
H38A C38 H38C 109.5 . . ?
H38B C38 H38C 109.5 . . ?
N3 C39 C40 110.45(12) . . ?
N3 C39 C45 137.06(14) . . ?
C45 C39 C40 112.49(13) . . ?
O18 C40 C33 104.86(11) . . ?
O18 C40 C39 108.88(11) . . ?
O18 C40 C41 113.55(11) . . ?
C33 C40 C41 124.51(12) . . ?
C39 C40 C33 101.04(11) . . ?
C39 C40 C41 102.51(11) . . ?
C42 C41 C40 114.83(12) . . ?
C42 C41 C43 109.79(13) . . ?
C42 C41 C44 112.09(12) . . ?
C43 C41 C40 112.19(12) . . ?
C43 C41 C44 106.70(12) . . ?
C44 C41 C40 100.69(11) . . ?
C41 C42 H42A 109.5 . . ?
C41 C42 H42B 109.5 . . ?
C41 C42 H42C 109.5 . . ?
H42A C42 H42B 109.5 . . ?
H42A C42 H42C 109.5 . . ?
H42B C42 H42C 109.5 . . ?
C41 C43 H43A 109.5 . . ?
C41 C43 H43B 109.5 . . ?
C41 C43 H43C 109.5 . . ?
H43A C43 H43B 109.5 . . ?
H43A C43 H43C 109.5 . . ?
H43B C43 H43C 109.5 . . ?
O17 C44 C41 121.25(13) . . ?
O17 C44 C45 127.53(13) . . ?
C45 C44 C41 111.02(12) . . ?
C39 C45 C44 107.14(12) . . ?
C39 C45 H45 126.4 . . ?
C44 C45 H45 126.4 . . ?
C47 O19 C46 114.90(11) . . ?
C55 O23 H23 109.5 . . ?
C50 N4 C49 122.57(12) . . ?
C54 N4 C49 111.85(12) . . ?
C54 N4 C50 125.24(13) . . ?
O19 C46 H46A 109.5 . . ?
O19 C46 H46B 109.5 . . ?
O19 C46 H46C 109.5 . . ?
H46A C46 H46B 109.5 . . ?
H46A C46 H46C 109.5 . . ?
H46B C46 H46C 109.5 . . ?
O19 C47 C48 113.14(12) . . ?
O20 C47 O19 123.69(14) . . ?
O20 C47 C48 123.16(13) . . ?
C47 C48 H48 108.2 . . ?
C47 C48 C49 118.13(12) . . ?
C47 C48 C55 112.13(12) . . ?
C49 C48 H48 108.2 . . ?
C49 C48 C55 101.39(11) . . ?
C55 C48 H48 108.2 . . ?
N4 C49 C48 101.56(11) . . ?
N4 C49 H49A 111.5 . . ?
N4 C49 H49B 111.5 . . ?
C48 C49 H49A 111.5 . . ?
C48 C49 H49B 111.5 . . ?
H49A C49 H49B 109.3 . . ?
N4 C50 H50A 109.6 . . ?
N4 C50 H50B 109.6 . . ?
N4 C50 C51 110.19(12) . . ?
H50A C50 H50B 108.1 . . ?
C51 C50 H50A 109.6 . . ?
C51 C50 H50B 109.6 . . ?
C50 C51 H51A 108.9 . . ?
C50 C51 H51B 108.9 . . ?
H51A C51 H51B 107.7 . . ?
C52 C51 C50 113.31(14) . . ?
C52 C51 H51A 108.9 . . ?
C52 C51 H51B 108.9 . . ?
O22 C52 C51 126.54(16) . . ?
O22 C52 O21A 123.75(18) . . ?
O22 C52 O21 120.3(9) . . ?
O21A C52 C51 109.66(17) . . ?
O21 C52 C51 109.7(8) . . ?
N4 C54 C55 109.61(12) . . ?
N4 C54 C60 138.06(14) . . ?
C60 C54 C55 112.28(12) . . ?
O23 C55 C48 109.49(11) . . ?
O23 C55 C54 110.58(11) . . ?
O23 C55 C56 108.54(11) . . ?
C54 C55 C48 100.83(11) . . ?
C54 C55 C56 102.70(11) . . ?
C56 C55 C48 123.80(12) . . ?
C55 C56 C59 100.29(11) . . ?
C57 C56 C55 115.37(12) . . ?
C57 C56 C58 109.81(13) . . ?
C57 C56 C59 112.66(13) . . ?
C58 C56 C55 111.77(13) . . ?
C58 C56 C59 106.33(12) . . ?
C56 C57 H57A 109.5 . . ?
C56 C57 H57B 109.5 . . ?
C56 C57 H57C 109.5 . . ?
H57A C57 H57B 109.5 . . ?
H57A C57 H57C 109.5 . . ?
H57B C57 H57C 109.5 . . ?
C56 C58 H58A 109.5 . . ?
C56 C58 H58B 109.5 . . ?
C56 C58 H58C 109.5 . . ?
H58A C58 H58B 109.5 . . ?
H58A C58 H58C 109.5 . . ?
H58B C58 H58C 109.5 . . ?
O24 C59 C56 121.36(13) . . ?
O24 C59 C60 128.06(14) . . ?
C60 C59 C56 110.41(13) . . ?
C54 C60 C59 107.05(13) . . ?
C54 C60 H60 126.5 . . ?
C59 C60 H60 126.5 . . ?
C52 O21A C53A 114.1(5) . . ?
O21A C53A H53A 109.5 . . ?
O21A C53A H53B 109.5 . . ?
O21A C53A H53C 109.5 . . ?
H53A C53A H53B 109.5 . . ?
H53A C53A H53C 109.5 . . ?
H53B C53A H53C 109.5 . . ?
C52 O21 C53 122(2) . . ?
O21 C53 H53D 109.5 . . ?
O21 C53 H53E 109.5 . . ?
O21 C53 H53F 109.5 . . ?
H53D C53 H53E 109.5 . . ?
H53D C53 H53F 109.5 . . ?
H53E C53 H53F 109.5 . . ?

loop_
_geom_bond_atom_site_label_1
_geom_bond_atom_site_label_2
_geom_bond_distance
_geom_bond_site_symmetry_2
_geom_bond_publ_flag
O1 C1 1.444(2) . ?
O1 C2 1.3298(19) . ?
O2 C2 1.2075(19) . ?
O3 C7 1.339(2) . ?
O3 C8 1.450(2) . ?
O4 C7 1.205(2) . ?
O5 H5 0.8200 . ?
O5 C10 1.4236(17) . ?
O6 C14 1.239(2) . ?
N1 C4 1.474(2) . ?
N1 C5 1.4578(19) . ?
N1 C9 1.331(2) . ?
C1 H1A 0.9600 . ?
C1 H1B 0.9600 . ?
C1 H1C 0.9600 . ?
C2 C3 1.504(2) . ?
C3 H3 0.9800 . ?
C3 C4 1.541(2) . ?
C3 C10 1.544(2) . ?
C4 H4A 0.9700 . ?
C4 H4B 0.9700 . ?
C5 H5A 0.9700 . ?
C5 H5B 0.9700 . ?
C5 C6 1.523(2) . ?
C6 H6A 0.9700 . ?
C6 H6B 0.9700 . ?
C6 C7 1.505(2) . ?
C8 H8A 0.9600 . ?
C8 H8B 0.9600 . ?
C8 H8C 0.9600 . ?
C9 C10 1.5161(19) . ?
C9 C15 1.366(2) . ?
C10 C11 1.5450(19) . ?
C11 C12 1.523(2) . ?
C11 C13 1.536(2) . ?
C11 C14 1.556(2) . ?
C12 H12A 0.9600 . ?
C12 H12B 0.9600 . ?
C12 H12C 0.9600 . ?
C13 H13A 0.9600 . ?
C13 H13B 0.9600 . ?
C13 H13C 0.9600 . ?
C14 C15 1.433(2) . ?
C15 H15 0.9300 . ?
O7 C17 1.199(2) . ?
O8 C16 1.4566(19) . ?
O8 C17 1.3410(18) . ?
O9 C22 1.339(2) . ?
O9 C23 1.446(2) . ?
O10 C22 1.184(3) . ?
O11 C26 1.2463(18) . ?
O12 H12 0.8200 . ?
O12 C30 1.4212(17) . ?
N2 C19 1.4781(19) . ?
N2 C20 1.461(2) . ?
N2 C24 1.3254(19) . ?
C16 H16A 0.9600 . ?
C16 H16B 0.9600 . ?
C16 H16C 0.9600 . ?
C17 C18 1.513(2) . ?
C18 H18 0.9800 . ?
C18 C19 1.542(2) . ?
C18 C30 1.5395(19) . ?
C19 H19A 0.9700 . ?
C19 H19B 0.9700 . ?
C20 H20A 0.9700 . ?
C20 H20B 0.9700 . ?
C20 C21 1.527(2) . ?
C21 H21A 0.9700 . ?
C21 H21B 0.9700 . ?
C21 C22 1.493(3) . ?
C23 H23A 0.9600 . ?
C23 H23B 0.9600 . ?
C23 H23C 0.9600 . ?
C24 C25 1.370(2) . ?
C24 C30 1.513(2) . ?
C25 H25 0.9300 . ?
C25 C26 1.423(2) . ?
C26 C27 1.5523(19) . ?
C27 C28 1.525(2) . ?
C27 C29 1.538(2) . ?
C27 C30 1.552(2) . ?
C28 H28A 0.9600 . ?
C28 H28B 0.9600 . ?
C28 H28C 0.9600 . ?
C29 H29A 0.9600 . ?
C29 H29B 0.9600 . ?
C29 H29C 0.9600 . ?
O13 C31 1.4472(19) . ?
O13 C32 1.3252(19) . ?
O14 C32 1.2072(19) . ?
O15 C37 1.336(2) . ?
O15 C38 1.452(2) . ?
O16 C37 1.206(2) . ?
O17 C44 1.2467(18) . ?
O18 H18A 0.8200 . ?
O18 C40 1.4199(17) . ?
N3 C34 1.4784(18) . ?
N3 C35 1.4539(19) . ?
N3 C39 1.3264(19) . ?
C31 H31A 0.9600 . ?
C31 H31B 0.9600 . ?
C31 H31C 0.9600 . ?
C32 C33 1.5116(19) . ?
C33 H33 0.9800 . ?
C33 C34 1.534(2) . ?
C33 C40 1.5425(19) . ?
C34 H34A 0.9700 . ?
C34 H34B 0.9700 . ?
C35 H35A 0.9700 . ?
C35 H35B 0.9700 . ?
C35 C36 1.537(2) . ?
C36 H36A 0.9700 . ?
C36 H36B 0.9700 . ?
C36 C37 1.501(3) . ?
C38 H38A 0.9600 . ?
C38 H38B 0.9600 . ?
C38 H38C 0.9600 . ?
C39 C40 1.5119(19) . ?
C39 C45 1.368(2) . ?
C40 C41 1.551(2) . ?
C41 C42 1.520(2) . ?
C41 C43 1.538(2) . ?
C41 C44 1.5507(19) . ?
C42 H42A 0.9600 . ?
C42 H42B 0.9600 . ?
C42 H42C 0.9600 . ?
C43 H43A 0.9600 . ?
C43 H43B 0.9600 . ?
C43 H43C 0.9600 . ?
C44 C45 1.424(2) . ?
C45 H45 0.9300 . ?
O19 C46 1.4513(18) . ?
O19 C47 1.3377(18) . ?
O20 C47 1.2047(19) . ?
O22 C52 1.202(2) . ?
O23 H23 0.8200 . ?
O23 C55 1.4228(17) . ?
O24 C59 1.238(2) . ?
N4 C49 1.4794(19) . ?
N4 C50 1.4559(18) . ?
N4 C54 1.3293(19) . ?
C46 H46A 0.9600 . ?
C46 H46B 0.9600 . ?
C46 H46C 0.9600 . ?
C47 C48 1.506(2) . ?
C48 H48 0.9800 . ?
C48 C49 1.5431(19) . ?
C48 C55 1.545(2) . ?
C49 H49A 0.9700 . ?
C49 H49B 0.9700 . ?
C50 H50A 0.9700 . ?
C50 H50B 0.9700 . ?
C50 C51 1.520(2) . ?
C51 H51A 0.9700 . ?
C51 H51B 0.9700 . ?
C51 C52 1.493(2) . ?
C52 O21A 1.351(3) . ?
C52 O21 1.347(5) . ?
C54 C55 1.5134(19) . ?
C54 C60 1.368(2) . ?
C55 C56 1.5406(19) . ?
C56 C57 1.527(2) . ?
C56 C58 1.537(2) . ?
C56 C59 1.557(2) . ?
C57 H57A 0.9600 . ?
C57 H57B 0.9600 . ?
C57 H57C 0.9600 . ?
C58 H58A 0.9600 . ?
C58 H58B 0.9600 . ?
C58 H58C 0.9600 . ?
C59 C60 1.431(2) . ?
C60 H60 0.9300 . ?
O21A C53A 1.452(4) . ?
C53A H53A 0.9600 . ?
C53A H53B 0.9600 . ?
C53A H53C 0.9600 . ?
O21 C53 1.454(7) . ?
C53 H53D 0.9600 . ?
C53 H53E 0.9600 . ?
C53 H53F 0.9600 . ?

loop_
_geom_torsion_atom_site_label_1
_geom_torsion_atom_site_label_2
_geom_torsion_atom_site_label_3
_geom_torsion_atom_site_label_4
_geom_torsion
_geom_torsion_site_symmetry_1
_geom_torsion_site_symmetry_2
_geom_torsion_site_symmetry_3
_geom_torsion_site_symmetry_4
_geom_torsion_publ_flag
O1 C2 C3 C4 -171.97(13) . . . . ?
O1 C2 C3 C10 -56.02(17) . . . . ?
O2 C2 C3 C4 8.7(2) . . . . ?
O2 C2 C3 C10 124.68(16) . . . . ?
O5 C10 C11 C12 25.60(16) . . . . ?
O5 C10 C11 C13 152.26(12) . . . . ?
O5 C10 C11 C14 -93.94(12) . . . . ?
O6 C14 C15 C9 -178.05(16) . . . . ?
N1 C5 C6 C7 177.02(14) . . . . ?
N1 C9 C10 O5 -88.27(14) . . . . ?
N1 C9 C10 C3 26.77(15) . . . . ?
N1 C9 C10 C11 156.36(12) . . . . ?
N1 C9 C15 C14 -167.63(18) . . . . ?
C1 O1 C2 O2 -3.1(2) . . . . ?
C1 O1 C2 C3 177.55(14) . . . . ?
C2 C3 C4 N1 156.28(12) . . . . ?
C2 C3 C10 O5 -42.82(16) . . . . ?
C2 C3 C10 C9 -158.67(12) . . . . ?
C2 C3 C10 C11 87.29(17) . . . . ?
C3 C10 C11 C12 -104.84(16) . . . . ?
C3 C10 C11 C13 21.82(19) . . . . ?
C3 C10 C11 C14 135.62(14) . . . . ?
C4 N1 C5 C6 80.89(18) . . . . ?
C4 N1 C9 C10 -5.59(17) . . . . ?
C4 N1 C9 C15 172.35(18) . . . . ?
C4 C3 C10 O5 79.93(13) . . . . ?
C4 C3 C10 C9 -35.92(13) . . . . ?
C4 C3 C10 C11 -149.96(13) . . . . ?
C5 N1 C4 C3 164.67(13) . . . . ?
C5 N1 C9 C10 171.39(13) . . . . ?
C5 N1 C9 C15 -10.7(3) . . . . ?
C5 C6 C7 O3 -174.71(14) . . . . ?
C5 C6 C7 O4 6.5(2) . . . . ?
C8 O3 C7 O4 4.0(2) . . . . ?
C8 O3 C7 C6 -174.82(15) . . . . ?
C9 N1 C4 C3 -18.24(16) . . . . ?
C9 N1 C5 C6 -95.78(18) . . . . ?
C9 C10 C11 C12 142.32(13) . . . . ?
C9 C10 C11 C13 -91.02(14) . . . . ?
C9 C10 C11 C14 22.78(14) . . . . ?
C10 C3 C4 N1 33.39(14) . . . . ?
C10 C9 C15 C14 10.27(17) . . . . ?
C10 C11 C14 O6 165.00(15) . . . . ?
C10 C11 C14 C15 -18.86(15) . . . . ?
C11 C14 C15 C9 6.14(17) . . . . ?
C12 C11 C14 O6 42.61(19) . . . . ?
C12 C11 C14 C15 -141.26(13) . . . . ?
C13 C11 C14 O6 -77.19(18) . . . . ?
C13 C11 C14 C15 98.95(14) . . . . ?
C15 C9 C10 O5 93.23(14) . . . . ?
C15 C9 C10 C3 -151.73(13) . . . . ?
C15 C9 C10 C11 -22.14(16) . . . . ?
O7 C17 C18 C19 169.58(15) . . . . ?
O7 C17 C18 C30 52.4(2) . . . . ?
O8 C17 C18 C19 -10.39(19) . . . . ?
O8 C17 C18 C30 -127.59(13) . . . . ?
O11 C26 C27 C28 -46.67(19) . . . . ?
O11 C26 C27 C29 73.39(17) . . . . ?
O11 C26 C27 C30 -169.38(13) . . . . ?
N2 C20 C21 C22 61.28(19) . . . . ?
N2 C24 C25 C26 162.73(17) . . . . ?
N2 C24 C30 O12 84.90(14) . . . . ?
N2 C24 C30 C18 -24.86(15) . . . . ?
N2 C24 C30 C27 -153.61(12) . . . . ?
C16 O8 C17 O7 -1.1(2) . . . . ?
C16 O8 C17 C18 178.83(13) . . . . ?
C17 C18 C19 N2 -151.17(13) . . . . ?
C17 C18 C30 O12 45.15(15) . . . . ?
C17 C18 C30 C24 158.72(12) . . . . ?
C17 C18 C30 C27 -88.01(16) . . . . ?
C19 N2 C20 C21 79.05(18) . . . . ?
C19 N2 C24 C25 -171.20(17) . . . . ?
C19 N2 C24 C30 6.02(17) . . . . ?
C19 C18 C30 O12 -81.25(13) . . . . ?
C19 C18 C30 C24 32.33(14) . . . . ?
C19 C18 C30 C27 145.60(13) . . . . ?
C20 N2 C19 C18 -158.00(14) . . . . ?
C20 N2 C24 C25 2.3(3) . . . . ?
C20 N2 C24 C30 179.52(13) . . . . ?
C20 C21 C22 O9 67.78(19) . . . . ?
C20 C21 C22 O10 -111.1(2) . . . . ?
C23 O9 C22 O10 1.7(3) . . . . ?
C23 O9 C22 C21 -177.20(14) . . . . ?
C24 N2 C19 C18 15.56(16) . . . . ?
C24 N2 C20 C21 -93.68(18) . . . . ?
C24 C25 C26 O11 -176.03(14) . . . . ?
C24 C25 C26 C27 -1.89(17) . . . . ?
C25 C24 C30 O12 -97.16(14) . . . . ?
C25 C24 C30 C18 153.08(13) . . . . ?
C25 C24 C30 C27 24.33(16) . . . . ?
C25 C26 C27 C28 138.83(13) . . . . ?
C25 C26 C27 C29 -101.12(14) . . . . ?
C25 C26 C27 C30 16.11(15) . . . . ?
C26 C27 C30 O12 95.75(13) . . . . ?
C26 C27 C30 C18 -135.07(13) . . . . ?
C26 C27 C30 C24 -22.33(13) . . . . ?
C28 C27 C30 O12 -25.37(17) . . . . ?
C28 C27 C30 C18 103.82(16) . . . . ?
C28 C27 C30 C24 -143.44(12) . . . . ?
C29 C27 C30 O12 -151.36(12) . . . . ?
C29 C27 C30 C18 -22.17(19) . . . . ?
C29 C27 C30 C24 90.57(13) . . . . ?
C30 C18 C19 N2 -29.69(14) . . . . ?
C30 C24 C25 C26 -14.45(17) . . . . ?
O13 C32 C33 C34 -176.87(12) . . . . ?
O13 C32 C33 C40 -60.73(16) . . . . ?
O14 C32 C33 C34 4.1(2) . . . . ?
O14 C32 C33 C40 120.24(16) . . . . ?
O17 C44 C45 C39 178.15(15) . . . . ?
O18 C40 C41 C42 26.21(17) . . . . ?
O18 C40 C41 C43 152.48(12) . . . . ?
O18 C40 C41 C44 -94.40(13) . . . . ?
N3 C35 C36 C37 -50.70(18) . . . . ?
N3 C39 C40 O18 -84.13(14) . . . . ?
N3 C39 C40 C33 25.92(15) . . . . ?
N3 C39 C40 C41 155.31(12) . . . . ?
N3 C39 C45 C44 -165.76(17) . . . . ?
C31 O13 C32 O14 -2.8(2) . . . . ?
C31 O13 C32 C33 178.12(13) . . . . ?
C32 C33 C34 N3 148.31(12) . . . . ?
C32 C33 C40 O18 -39.26(15) . . . . ?
C32 C33 C40 C39 -152.39(12) . . . . ?
C32 C33 C40 C41 93.90(16) . . . . ?
C33 C40 C41 C42 -103.52(16) . . . . ?
C33 C40 C41 C43 22.75(18) . . . . ?
C33 C40 C41 C44 135.88(13) . . . . ?
C34 N3 C35 C36 -72.24(18) . . . . ?
C34 N3 C39 C40 -9.58(16) . . . . ?
C34 N3 C39 C45 169.54(17) . . . . ?
C34 C33 C40 O18 82.23(13) . . . . ?
C34 C33 C40 C39 -30.91(13) . . . . ?
C34 C33 C40 C41 -144.62(13) . . . . ?
C35 N3 C34 C33 157.64(13) . . . . ?
C35 N3 C39 C40 -178.26(13) . . . . ?
C35 N3 C39 C45 0.9(3) . . . . ?
C35 C36 C37 O15 -79.88(17) . . . . ?
C35 C36 C37 O16 96.1(2) . . . . ?
C38 O15 C37 O16 -1.3(2) . . . . ?
C38 O15 C37 C36 174.79(14) . . . . ?
C39 N3 C34 C33 -11.28(16) . . . . ?
C39 N3 C35 C36 95.22(17) . . . . ?
C39 C40 C41 C42 143.49(13) . . . . ?
C39 C40 C41 C43 -90.24(13) . . . . ?
C39 C40 C41 C44 22.88(13) . . . . ?
C40 C33 C34 N3 26.45(14) . . . . ?
C40 C39 C45 C44 13.35(17) . . . . ?
C40 C41 C44 O17 167.51(13) . . . . ?
C40 C41 C44 C45 -17.30(15) . . . . ?
C41 C44 C45 C39 3.33(17) . . . . ?
C42 C41 C44 O17 44.97(19) . . . . ?
C42 C41 C44 C45 -139.84(13) . . . . ?
C43 C41 C44 O17 -75.24(17) . . . . ?
C43 C41 C44 C45 99.95(14) . . . . ?
C45 C39 C40 O18 96.51(14) . . . . ?
C45 C39 C40 C33 -153.43(12) . . . . ?
C45 C39 C40 C41 -24.05(15) . . . . ?
O19 C47 C48 C49 -4.09(19) . . . . ?
O19 C47 C48 C55 -121.42(13) . . . . ?
O20 C47 C48 C49 177.09(15) . . . . ?
O20 C47 C48 C55 59.8(2) . . . . ?
O22 C52 O21A C53A -10.9(10) . . . . ?
O22 C52 O21 C53 37(6) . . . . ?
O23 C55 C56 C57 -29.54(17) . . . . ?
O23 C55 C56 C58 -155.91(12) . . . . ?
O23 C55 C56 C59 91.75(13) . . . . ?
O24 C59 C60 C54 177.93(16) . . . . ?
N4 C50 C51 C52 -172.78(14) . . . . ?
N4 C54 C55 O23 90.87(14) . . . . ?
N4 C54 C55 C48 -24.90(14) . . . . ?
N4 C54 C55 C56 -153.49(12) . . . . ?
N4 C54 C60 C59 165.98(17) . . . . ?
C46 O19 C47 O20 -2.6(2) . . . . ?
C46 O19 C47 C48 178.56(13) . . . . ?
C47 C48 C49 N4 -158.18(13) . . . . ?
C47 C48 C55 O23 46.56(15) . . . . ?
C47 C48 C55 C54 163.13(11) . . . . ?
C47 C48 C55 C56 -83.45(16) . . . . ?
C48 C55 C56 C57 100.86(17) . . . . ?
C48 C55 C56 C58 -25.52(19) . . . . ?
C48 C55 C56 C59 -137.86(13) . . . . ?
C49 N4 C50 C51 -76.79(18) . . . . ?
C49 N4 C54 C55 2.14(16) . . . . ?
C49 N4 C54 C60 -175.21(17) . . . . ?
C49 C48 C55 O23 -80.39(13) . . . . ?
C49 C48 C55 C54 36.18(13) . . . . ?
C49 C48 C55 C56 149.60(13) . . . . ?
C50 N4 C49 C48 -164.67(13) . . . . ?
C50 N4 C54 C55 -171.34(13) . . . . ?
C50 N4 C54 C60 11.3(3) . . . . ?
C50 C51 C52 O22 -10.1(3) . . . . ?
C50 C51 C52 O21A 167.4(5) . . . . ?
C50 C51 C52 O21 -169.2(19) . . . . ?
C51 C52 O21A C53A 171.5(6) . . . . ?
C51 C52 O21 C53 -163(5) . . . . ?
C54 N4 C49 C48 21.65(15) . . . . ?
C54 N4 C50 C51 96.03(17) . . . . ?
C54 C55 C56 C57 -146.64(13) . . . . ?
C54 C55 C56 C58 86.98(14) . . . . ?
C54 C55 C56 C59 -25.36(14) . . . . ?
C55 C48 C49 N4 -35.26(13) . . . . ?
C55 C54 C60 C59 -11.32(17) . . . . ?
C55 C56 C59 O24 -163.41(15) . . . . ?
C55 C56 C59 C60 21.04(15) . . . . ?
C56 C59 C60 C54 -6.89(17) . . . . ?
C57 C56 C59 O24 -40.2(2) . . . . ?
C57 C56 C59 C60 144.24(13) . . . . ?
C58 C56 C59 O24 80.11(18) . . . . ?
C58 C56 C59 C60 -95.44(14) . . . . ?
C60 C54 C55 O23 -91.05(14) . . . . ?
C60 C54 C55 C48 153.18(12) . . . . ?
C60 C54 C55 C56 24.59(16) . . . . ?
